data_7247713
loop_
_publ_author_name
'Madhesiya, Avinash'
'Dash, Sibananda G.'
'Gupta, Princi'
'Akhir, Abdul'
'Saxena, Deepanshi'
'Maitra, Rahul'
'Chopra, Sidharth'
'Thakur, Tejender S.'

_publ_section_title
;
 Development of new multicomponent crystals of the antifungal drug
 tioconazole and the assessment of their biopharmaceutical attributes
;
_journal_issue 48
_journal_name_full CrystEngComm
_journal_page_first 6758
_journal_page_last 6776
_journal_paper_doi 10.1039/D3CE00948C
_journal_volume 25
_journal_year 2023
_chemical_formula_moiety 'C16 H14 Cl3 N2 O S, 0.5(C2 H2 O4), 0.5(C2 O4)'
_chemical_formula_sum 'C18 H15 Cl3 N2 O5 S'
_chemical_formula_weight 477.73
_chemical_name_common 'Tioconazole-oxalate-oxalic acid  (1:0.5:0.5)salt cocrystal'
_space_group_crystal_system triclinic
_space_group_IT_number 2
_space_group_name_Hall '-P 1'
_space_group_name_H-M_alt 'P -1'
_atom_sites_solution_hydrogens mixed
_audit_creation_method SHELXL-2018/3
_audit_update_record
;
2023-07-31 deposited with the CCDC.	2023-11-14 downloaded from the CCDC.
;
_cell_angle_alpha 112.364(4)
_cell_angle_beta 105.711(2)
_cell_angle_gamma 96.357(2)
_cell_formula_units_Z 2
_cell_length_a 10.2522(2)
_cell_length_b 10.7638(4)
_cell_length_c 11.0528(4)
_cell_measurement_reflns_used 12802
_cell_measurement_temperature 293(2)
_cell_measurement_theta_max 72.4630
_cell_measurement_theta_min 4.5780
_cell_volume 1054.06(7)
_computing_cell_refinement 'CrysAlisPro 1.171.41.93a (Rigaku OD, 2020)'
_computing_data_collection 'CrystalClear-SM Expert 2.1 b28 (Rigaku, 2013)'
_computing_data_reduction 'CrysAlisPro 1.171.41.93a (Rigaku OD, 2020)'
_computing_molecular_graphics 'Ortep for Windows (Farrugia, 2012)'
_computing_publication_material 'WinGX publication routines (Farrugia, 2012)'
_computing_structure_refinement 'SHELXL-2018/3 (Sheldrick, 2018)'
_computing_structure_solution 'SHELXS-2013/1 (Sheldrick, 2008)'
_diffrn_ambient_temperature 293(2)
_diffrn_detector CCD
_diffrn_detector_area_resol_mean 28.5714
_diffrn_measured_fraction_theta_full 0.983
_diffrn_measured_fraction_theta_max 0.962
_diffrn_measurement_device
;
AFC12 (Right): Kappa 3 circle
;
_diffrn_measurement_device_type
;
Rigaku Saturn724+ (4x4 bin mode)
;
_diffrn_measurement_method 'profile data from \w-scans'
_diffrn_measurement_specimen_support Loop
_diffrn_radiation_monochromator Confocal
_diffrn_radiation_type CuK\a
_diffrn_radiation_wavelength 1.54184
_diffrn_reflns_av_R_equivalents 0.1141
_diffrn_reflns_av_unetI/netI 0.0550
_diffrn_reflns_Laue_measured_fraction_full 0.983
_diffrn_reflns_Laue_measured_fraction_max 0.962
_diffrn_reflns_limit_h_max 12
_diffrn_reflns_limit_h_min -12
_diffrn_reflns_limit_k_max 13
_diffrn_reflns_limit_k_min -13
_diffrn_reflns_limit_l_max 13
_diffrn_reflns_limit_l_min -13
_diffrn_reflns_number 21579
_diffrn_reflns_point_group_measured_fraction_full 0.983
_diffrn_reflns_point_group_measured_fraction_max 0.962
_diffrn_reflns_theta_full 67.684
_diffrn_reflns_theta_max 72.756
_diffrn_reflns_theta_min 4.576
_diffrn_source MicroMax003_Cu
_diffrn_source_current 0.6
_diffrn_source_power 0.0
_diffrn_source_voltage 50.0
_exptl_absorpt_coefficient_mu 5.158
_exptl_absorpt_correction_T_max 1.00000
_exptl_absorpt_correction_T_min 0.19346
_exptl_absorpt_correction_type multi-scan
_exptl_absorpt_process_details
;
CrysAlisPro 1.171.41.93a (Rigaku Oxford Diffraction, 2020)
Empirical absorption correction using spherical harmonics,
implemented in SCALE3 ABSPACK scaling algorithm.
;
_exptl_crystal_colour colorless
_exptl_crystal_density_diffrn 1.505
_exptl_crystal_density_method 'not measured'
_exptl_crystal_description plate
_exptl_crystal_F_000 488
_exptl_crystal_size_max 0.570
_exptl_crystal_size_mid 0.250
_exptl_crystal_size_min 0.120
_refine_diff_density_max 0.930
_refine_diff_density_min -0.669
_refine_diff_density_rms 0.119
_refine_ls_extinction_coef 0.023(3)
_refine_ls_extinction_expression Fc^*^=kFc[1+0.001xFc^2^\l^3^/sin(2\q)]^-1/4^
_refine_ls_extinction_method 'SHELXL-2018/3 (Sheldrick 2018)'
_refine_ls_goodness_of_fit_ref 1.041
_refine_ls_hydrogen_treatment mixed
_refine_ls_matrix_type full
_refine_ls_number_parameters 271
_refine_ls_number_reflns 4031
_refine_ls_number_restraints 0
_refine_ls_restrained_S_all 1.041
_refine_ls_R_factor_all 0.0990
_refine_ls_R_factor_gt 0.0918
_refine_ls_shift/su_max 0.000
_refine_ls_shift/su_mean 0.000
_refine_ls_structure_factor_coef Fsqd
_refine_ls_weighting_details 'w=1/[\s^2^(Fo^2^)+(0.1552P)^2^+1.3541P] where P=(Fo^2^+2Fc^2^)/3'
_refine_ls_weighting_scheme calc
_refine_ls_wR_factor_gt 0.2553
_refine_ls_wR_factor_ref 0.2641
_reflns_Friedel_coverage 0.000
_reflns_number_gt 3495
_reflns_number_total 4031
_reflns_threshold_expression 'I > 2\s(I)'
_cod_data_source_file d3ce00948c2.cif
_cod_data_source_block TCZ-OXAC
_cod_depositor_comments 'Adding full bibliography for 7247709--7247724.cif.'
_cod_database_code 7247713
_shelx_shelxl_version_number 2018/3
_shelx_space_group_comment
;
The symmetry employed for this shelxl refinement is uniquely defined
by the following loop, which should always be used as a source of
symmetry information in preference to the above space-group names.
They are only intended as comments.
;
_shelx_estimated_absorpt_t_min 0.157
_shelx_estimated_absorpt_t_max 0.577

loop_
_space_group_symop_operation_xyz
'x, y, z'
'-x, -y, -z'

loop_
_atom_site_label
_atom_site_type_symbol
_atom_site_fract_x
_atom_site_fract_y
_atom_site_fract_z
_atom_site_U_iso_or_equiv
_atom_site_adp_type
_atom_site_occupancy
_atom_site_site_symmetry_order
_atom_site_calc_flag
_atom_site_refinement_flags_posn
_atom_site_refinement_flags_adp
_atom_site_refinement_flags_occupancy
_atom_site_disorder_assembly
_atom_site_disorder_group
C1 C 0.1030(4) 0.2158(4) 0.7022(4) 0.0468(8) Uani 1 1 d . . . . .
C2 C 0.0010(4) 0.1781(4) 0.5752(5) 0.0576(10) Uani 1 1 d . . . . .
C3 C -0.1407(5) 0.1410(5) 0.5551(6) 0.0722(15) Uani 1 1 d . . . . .
H3 H -0.208455 0.118657 0.469776 0.087 Uiso 1 1 calc R U . . .
C4 C -0.1770(5) 0.1386(5) 0.6651(6) 0.0711(13) Uani 1 1 d . . . . .
C5 C -0.0810(5) 0.1741(5) 0.7918(6) 0.0659(12) Uani 1 1 d . . . . .
H5 H -0.108005 0.172368 0.865028 0.079 Uiso 1 1 calc R U . . .
C6 C 0.0600(4) 0.2136(4) 0.8091(5) 0.0538(10) Uani 1 1 d . . . . .
H6 H 0.126891 0.239161 0.895780 0.065 Uiso 1 1 calc R U . . .
C7 C 0.2575(3) 0.2580(4) 0.7255(4) 0.0430(8) Uani 1 1 d . . . . .
H7 H 0.278931 0.191200 0.648513 0.052 Uiso 1 1 calc R U . . .
C8 C 0.2993(3) 0.4021(4) 0.7342(4) 0.0422(8) Uani 1 1 d . . . . .
H8A H 0.231685 0.411811 0.659829 0.051 Uiso 1 1 calc R U . . .
H8B H 0.299945 0.470885 0.822182 0.051 Uiso 1 1 calc R U . . .
C9 C 0.5600(4) 0.4641(5) 0.8224(4) 0.0519(9) Uani 1 1 d . . . . .
H9 H 0.572798 0.487505 0.915671 0.062 Uiso 1 1 calc R U . . .
C10 C 0.6026(5) 0.4252(6) 0.6324(5) 0.0687(13) Uani 1 1 d . . . . .
H10 H 0.649913 0.416458 0.569799 0.082 Uiso 1 1 calc R U . . .
C11 C 0.4640(4) 0.4008(6) 0.6022(5) 0.0649(13) Uani 1 1 d . . . . .
H11 H 0.397393 0.372290 0.514728 0.078 Uiso 1 1 calc R U . . .
C12 C 0.3606(4) 0.1316(4) 0.8487(5) 0.0549(10) Uani 1 1 d . . . . .
H12A H 0.408265 0.089720 0.784337 0.066 Uiso 1 1 calc R U . . .
H12B H 0.270470 0.069659 0.819360 0.066 Uiso 1 1 calc R U . . .
C13 C 0.3962(6) 0.1442(6) 1.0901(6) 0.0718(13) Uani 1 1 d . . . . .
C14 C 0.4451(5) 0.1591(4) 0.9926(5) 0.0546(10) Uani 1 1 d . . . . .
C15 C 0.5916(5) 0.2146(5) 1.0508(6) 0.0674(12) Uani 1 1 d . . . . .
H15 H 0.645470 0.232738 1.001208 0.081 Uiso 1 1 calc R U . . .
C16 C 0.6446(6) 0.2384(6) 1.1858(6) 0.0857(18) Uani 1 1 d . . . . .
H16 H 0.738936 0.274486 1.238628 0.103 Uiso 1 1 calc R U . . .
C17 C 0.9614(3) 0.5007(4) 0.5516(4) 0.0410(8) Uani 1 1 d . . . . .
C18 C 1.0334(3) 0.5207(4) 0.9528(3) 0.0396(8) Uani 1 1 d . . . . .
N1 N 0.4382(3) 0.4254(3) 0.7228(3) 0.0402(7) Uani 1 1 d . . . . .
N2 N 0.6606(3) 0.4646(4) 0.7698(4) 0.0536(9) Uani 1 1 d . . . . .
O1 O 0.3438(2) 0.2637(3) 0.8526(3) 0.0445(6) Uani 1 1 d . . . . .
O2 O 0.8367(3) 0.4629(4) 0.5117(3) 0.0705(10) Uani 1 1 d . . . . .
O3 O 1.0457(3) 0.5446(4) 0.6766(3) 0.0543(8) Uani 1 1 d . . . . .
O4 O 0.9446(2) 0.5296(3) 0.8515(3) 0.0503(7) Uani 1 1 d . . . . .
O5 O 1.1593(2) 0.5430(3) 0.9802(3) 0.0511(7) Uani 1 1 d . . . . .
S2 S 0.5228(2) 0.19614(18) 1.24859(15) 0.0920(6) Uani 1 1 d . . . . .
Cl1 Cl 0.04498(15) 0.17535(13) 0.43310(12) 0.0745(5) Uani 1 1 d . . . . .
Cl2 Cl -0.35295(14) 0.0862(2) 0.6386(3) 0.1249(8) Uani 1 1 d . . . . .
Cl3 Cl 0.2256(2) 0.0799(3) 1.0659(3) 0.1367(10) Uani 1 1 d . . . . .
H2N H 0.754(8) 0.472(8) 0.818(9) 0.12(3) Uiso 1 1 d . . . . .
H3O H 1.001(8) 0.534(8) 0.721(8) 0.11(2) Uiso 1 1 d . . . . .

loop_
_atom_site_aniso_label
_atom_site_aniso_U_11
_atom_site_aniso_U_22
_atom_site_aniso_U_33
_atom_site_aniso_U_23
_atom_site_aniso_U_13
_atom_site_aniso_U_12
C1 0.0364(18) 0.0495(19) 0.050(2) 0.0229(17) 0.0072(16) 0.0078(14)
C2 0.046(2) 0.053(2) 0.063(3) 0.0257(19) 0.0028(19) 0.0061(17)
C3 0.041(2) 0.059(3) 0.088(4) 0.028(2) -0.011(2) 0.0037(18)
C4 0.041(2) 0.073(3) 0.095(4) 0.038(3) 0.017(2) 0.0084(19)
C5 0.048(2) 0.064(3) 0.089(4) 0.034(2) 0.029(2) 0.0085(19)
C6 0.041(2) 0.058(2) 0.060(2) 0.0251(19) 0.0155(18) 0.0073(16)
C7 0.0306(16) 0.058(2) 0.0412(19) 0.0261(16) 0.0074(14) 0.0094(14)
C8 0.0267(15) 0.062(2) 0.048(2) 0.0314(17) 0.0141(14) 0.0142(14)
C9 0.0309(17) 0.084(3) 0.042(2) 0.0309(19) 0.0091(15) 0.0123(17)
C10 0.044(2) 0.123(4) 0.057(3) 0.050(3) 0.027(2) 0.021(2)
C11 0.037(2) 0.126(4) 0.043(2) 0.049(3) 0.0130(17) 0.016(2)
C12 0.049(2) 0.057(2) 0.058(2) 0.0287(19) 0.0100(18) 0.0142(17)
C13 0.077(3) 0.083(3) 0.078(3) 0.054(3) 0.027(3) 0.027(3)
C14 0.055(2) 0.053(2) 0.058(2) 0.0309(19) 0.0109(19) 0.0156(17)
C15 0.058(3) 0.067(3) 0.074(3) 0.040(2) 0.007(2) 0.010(2)
C16 0.080(4) 0.067(3) 0.079(4) 0.031(3) -0.015(3) 0.007(3)
C17 0.0281(15) 0.071(2) 0.0368(18) 0.0347(17) 0.0123(14) 0.0155(14)
C18 0.0323(16) 0.064(2) 0.0273(16) 0.0238(15) 0.0100(13) 0.0117(14)
N1 0.0248(13) 0.0627(18) 0.0398(16) 0.0298(14) 0.0093(11) 0.0116(12)
N2 0.0274(15) 0.079(2) 0.061(2) 0.0380(18) 0.0130(14) 0.0136(14)
O1 0.0350(12) 0.0552(14) 0.0458(14) 0.0290(12) 0.0070(10) 0.0099(10)
O2 0.0300(13) 0.141(3) 0.0461(16) 0.0490(19) 0.0140(12) 0.0077(15)
O3 0.0320(12) 0.107(2) 0.0387(14) 0.0452(15) 0.0136(11) 0.0158(13)
O4 0.0309(12) 0.096(2) 0.0393(14) 0.0440(14) 0.0122(10) 0.0177(12)
O5 0.0298(12) 0.091(2) 0.0410(14) 0.0369(14) 0.0123(10) 0.0142(12)
S2 0.1262(14) 0.0991(11) 0.0587(9) 0.0447(8) 0.0204(8) 0.0450(10)
Cl1 0.0893(9) 0.0748(8) 0.0494(7) 0.0292(6) 0.0065(6) 0.0154(6)
Cl2 0.0390(7) 0.1341(15) 0.189(2) 0.0714(15) 0.0257(9) 0.0003(7)
Cl3 0.0864(11) 0.222(3) 0.197(2) 0.164(2) 0.0735(14) 0.0559(14)

loop_
_atom_type_symbol
_atom_type_description
_atom_type_scat_dispersion_real
_atom_type_scat_dispersion_imag
_atom_type_scat_source
C C 0.0181 0.0091 'International Tables Vol C Tables 4.2.6.8 and 6.1.1.4'
H H 0.0000 0.0000 'International Tables Vol C Tables 4.2.6.8 and 6.1.1.4'
N N 0.0311 0.0180 'International Tables Vol C Tables 4.2.6.8 and 6.1.1.4'
O O 0.0492 0.0322 'International Tables Vol C Tables 4.2.6.8 and 6.1.1.4'
S S 0.3331 0.5567 'International Tables Vol C Tables 4.2.6.8 and 6.1.1.4'
Cl Cl 0.3639 0.7018 'International Tables Vol C Tables 4.2.6.8 and 6.1.1.4'

loop_
_geom_angle_atom_site_label_1
_geom_angle_atom_site_label_2
_geom_angle_atom_site_label_3
_geom_angle
_geom_angle_site_symmetry_1
_geom_angle_site_symmetry_3
_geom_angle_publ_flag
C6 C1 C2 117.4(4) . . ?
C6 C1 C7 120.3(3) . . ?
C2 C1 C7 122.3(4) . . ?
C1 C2 C3 121.9(5) . . ?
C1 C2 Cl1 120.9(3) . . ?
C3 C2 Cl1 117.2(4) . . ?
C4 C3 C2 117.9(5) . . ?
C4 C3 H3 121.0 . . ?
C2 C3 H3 121.0 . . ?
C5 C4 C3 122.5(4) . . ?
C5 C4 Cl2 119.4(4) . . ?
C3 C4 Cl2 118.1(4) . . ?
C4 C5 C6 118.1(5) . . ?
C4 C5 H5 121.0 . . ?
C6 C5 H5 121.0 . . ?
C1 C6 C5 122.1(4) . . ?
C1 C6 H6 118.9 . . ?
C5 C6 H6 118.9 . . ?
O1 C7 C1 112.5(3) . . ?
O1 C7 C8 105.1(3) . . ?
C1 C7 C8 112.2(3) . . ?
O1 C7 H7 109.0 . . ?
C1 C7 H7 109.0 . . ?
C8 C7 H7 109.0 . . ?
N1 C8 C7 110.3(3) . . ?
N1 C8 H8A 109.6 . . ?
C7 C8 H8A 109.6 . . ?
N1 C8 H8B 109.6 . . ?
C7 C8 H8B 109.6 . . ?
H8A C8 H8B 108.1 . . ?
N2 C9 N1 109.6(3) . . ?
N2 C9 H9 125.2 . . ?
N1 C9 H9 125.2 . . ?
C11 C10 N2 107.3(4) . . ?
C11 C10 H10 126.3 . . ?
N2 C10 H10 126.3 . . ?
C10 C11 N1 107.6(4) . . ?
C10 C11 H11 126.2 . . ?
N1 C11 H11 126.2 . . ?
O1 C12 C14 106.1(3) . . ?
O1 C12 H12A 110.5 . . ?
C14 C12 H12A 110.5 . . ?
O1 C12 H12B 110.5 . . ?
C14 C12 H12B 110.5 . . ?
H12A C12 H12B 108.7 . . ?
C14 C13 S2 113.8(4) . . ?
C14 C13 Cl3 126.0(4) . . ?
S2 C13 Cl3 120.1(3) . . ?
C13 C14 C15 109.8(4) . . ?
C13 C14 C12 126.6(4) . . ?
C15 C14 C12 123.5(4) . . ?
C16 C15 C14 112.9(5) . . ?
C16 C15 H15 123.5 . . ?
C14 C15 H15 123.5 . . ?
C15 C16 S2 113.2(4) . . ?
C15 C16 H16 123.4 . . ?
S2 C16 H16 123.4 . . ?
O2 C17 O3 127.1(3) . . ?
O2 C17 C17 120.6(4) . 2_766 ?
O3 C17 C17 112.3(3) . 2_766 ?
O5 C18 O4 126.3(3) . . ?
O5 C18 C18 120.0(4) . 2_767 ?
O4 C18 C18 113.7(3) . 2_767 ?
C9 N1 C11 107.2(3) . . ?
C9 N1 C8 127.5(3) . . ?
C11 N1 C8 125.2(3) . . ?
C9 N2 C10 108.4(3) . . ?
C9 N2 H2N 124(5) . . ?
C10 N2 H2N 127(5) . . ?
C7 O1 C12 114.6(3) . . ?
C17 O3 H3O 107(5) . . ?
C16 S2 C13 90.2(3) . . ?

loop_
_geom_bond_atom_site_label_1
_geom_bond_atom_site_label_2
_geom_bond_distance
_geom_bond_site_symmetry_2
_geom_bond_publ_flag
C1 C6 1.376(6) . ?
C1 C2 1.380(6) . ?
C1 C7 1.521(5) . ?
C2 C3 1.396(6) . ?
C2 Cl1 1.738(5) . ?
C3 C4 1.372(8) . ?
C3 H3 0.9300 . ?
C4 C5 1.356(8) . ?
C4 Cl2 1.738(5) . ?
C5 C6 1.399(6) . ?
C5 H5 0.9300 . ?
C6 H6 0.9300 . ?
C7 O1 1.417(4) . ?
C7 C8 1.522(5) . ?
C7 H7 0.9800 . ?
C8 N1 1.466(4) . ?
C8 H8A 0.9700 . ?
C8 H8B 0.9700 . ?
C9 N2 1.314(5) . ?
C9 N1 1.318(5) . ?
C9 H9 0.9300 . ?
C10 C11 1.339(6) . ?
C10 N2 1.344(6) . ?
C10 H10 0.9300 . ?
C11 N1 1.361(5) . ?
C11 H11 0.9300 . ?
C12 O1 1.437(5) . ?
C12 C14 1.486(6) . ?
C12 H12A 0.9700 . ?
C12 H12B 0.9700 . ?
C13 C14 1.358(7) . ?
C13 S2 1.711(6) . ?
C13 Cl3 1.718(6) . ?
C14 C15 1.418(6) . ?
C15 C16 1.352(8) . ?
C15 H15 0.9300 . ?
C16 S2 1.684(8) . ?
C16 H16 0.9300 . ?
C17 O2 1.199(4) . ?
C17 O3 1.283(4) . ?
C17 C17 1.552(6) 2_766 ?
C18 O5 1.216(4) . ?
C18 O4 1.281(4) . ?
C18 C18 1.559(6) 2_767 ?
N2 H2N 0.94(8) . ?
O3 H3O 0.79(8) . ?

loop_
_geom_torsion_atom_site_label_1
_geom_torsion_atom_site_label_2
_geom_torsion_atom_site_label_3
_geom_torsion_atom_site_label_4
_geom_torsion
_geom_torsion_site_symmetry_1
_geom_torsion_site_symmetry_2
_geom_torsion_site_symmetry_3
_geom_torsion_site_symmetry_4
_geom_torsion_publ_flag
C6 C1 C2 C3 0.9(6) . . . . ?
C7 C1 C2 C3 -179.3(4) . . . . ?
C6 C1 C2 Cl1 -179.1(3) . . . . ?
C7 C1 C2 Cl1 0.7(6) . . . . ?
C1 C2 C3 C4 -2.0(7) . . . . ?
Cl1 C2 C3 C4 178.0(4) . . . . ?
C2 C3 C4 C5 1.8(8) . . . . ?
C2 C3 C4 Cl2 -177.7(4) . . . . ?
C3 C4 C5 C6 -0.5(7) . . . . ?
Cl2 C4 C5 C6 178.9(4) . . . . ?
C2 C1 C6 C5 0.4(6) . . . . ?
C7 C1 C6 C5 -179.4(4) . . . . ?
C4 C5 C6 C1 -0.7(7) . . . . ?
C6 C1 C7 O1 12.4(5) . . . . ?
C2 C1 C7 O1 -167.4(3) . . . . ?
C6 C1 C7 C8 -105.9(4) . . . . ?
C2 C1 C7 C8 74.3(5) . . . . ?
O1 C7 C8 N1 71.1(3) . . . . ?
C1 C7 C8 N1 -166.3(3) . . . . ?
N2 C10 C11 N1 -0.2(6) . . . . ?
S2 C13 C14 C15 0.2(5) . . . . ?
Cl3 C13 C14 C15 -179.6(4) . . . . ?
S2 C13 C14 C12 -175.9(3) . . . . ?
Cl3 C13 C14 C12 4.2(8) . . . . ?
O1 C12 C14 C13 98.4(5) . . . . ?
O1 C12 C14 C15 -77.2(5) . . . . ?
C13 C14 C15 C16 -0.1(6) . . . . ?
C12 C14 C15 C16 176.2(4) . . . . ?
C14 C15 C16 S2 -0.1(6) . . . . ?
N2 C9 N1 C11 -0.1(5) . . . . ?
N2 C9 N1 C8 175.6(3) . . . . ?
C10 C11 N1 C9 0.2(6) . . . . ?
C10 C11 N1 C8 -175.7(4) . . . . ?
C7 C8 N1 C9 -82.5(5) . . . . ?
C7 C8 N1 C11 92.6(5) . . . . ?
N1 C9 N2 C10 0.0(5) . . . . ?
C11 C10 N2 C9 0.1(6) . . . . ?
C1 C7 O1 C12 79.4(4) . . . . ?
C8 C7 O1 C12 -158.2(3) . . . . ?
C14 C12 O1 C7 -176.1(3) . . . . ?
C15 C16 S2 C13 0.2(4) . . . . ?
C14 C13 S2 C16 -0.3(4) . . . . ?
Cl3 C13 S2 C16 179.6(4) . . . . ?
